data_2201454
loop_
_publ_author_name
'\"Ozbey, S\"uheyla '
'Kaynak, F. Bet\"ul '
'Ku\;s, Canan'
'G\"oker, Hakan'

_publ_section_title
;
 2-(2,4-Dichlorophenyl)-5-fluoro-6-morpholin-4-yl-1<i>H</i>-benzimidazole
 monohydrate
;
_journal_issue 10
_journal_name_full 'Acta Crystallographica Section E'
_journal_page_first o1062
_journal_page_last o1064
_journal_paper_doi 10.1107/S1600536802015842
_journal_volume 58
_journal_year 2002
_chemical_formula_moiety 'C17 H14 Cl2 F1 N3 O1, H2 O'
_chemical_formula_sum 'C17 H16 Cl2 F N3 O2'
_chemical_formula_weight 384.23
_space_group_IT_number 61
_symmetry_cell_setting orthorhombic
_symmetry_space_group_name_Hall '-P 2ac 2ab'
_symmetry_space_group_name_H-M 'P b c a'
_audit_creation_method SHELXL-97
_cell_angle_alpha 90
_cell_angle_beta 90
_cell_angle_gamma 90
_cell_formula_units_Z 8
_cell_length_a 7.4455(7)
_cell_length_b 15.310(3)
_cell_length_c 29.487(3)
_cell_measurement_reflns_used 25
_cell_measurement_temperature 295(2)
_cell_measurement_theta_max 18.04
_cell_measurement_theta_min 10.19
_cell_volume 3361.2(8)
_computing_cell_refinement 'CAD4 Express'
_computing_data_collection 'CAD4 Express (Enraf-Nonius, 1994)'
_computing_data_reduction 'XCAD4 (Harms & Wocadlo, 1995)'
_computing_molecular_graphics 'ORTEP (Johnson, 1965)'
_computing_publication_material 'PLATON (Spek, 2000)'
_computing_structure_refinement 'SHELXL97 (Sheldrick, 1997)'
_diffrn_measured_fraction_theta_full 0.999
_diffrn_measured_fraction_theta_max 0.999
_diffrn_measurement_device '\k-geometry diffractometer'
_diffrn_measurement_device_type 'Enraf-Nonius TurboCAD4'
_diffrn_measurement_method 'non-profiled \w scans'
_diffrn_radiation_type MoK\a
_diffrn_radiation_wavelength 0.71073
_diffrn_reflns_av_R_equivalents 0.0787
_diffrn_reflns_limit_h_max 9
_diffrn_reflns_limit_h_min 0
_diffrn_reflns_limit_k_max 19
_diffrn_reflns_limit_k_min 0
_diffrn_reflns_limit_l_max 36
_diffrn_reflns_limit_l_min 0
_diffrn_reflns_number 3893
_diffrn_reflns_theta_full 26.29
_diffrn_reflns_theta_max 26.29
_diffrn_reflns_theta_min 2.66
_diffrn_standards_decay_% 4
_diffrn_standards_interval_time 120
_diffrn_standards_number 3
_exptl_absorpt_coefficient_mu 0.413
_exptl_absorpt_correction_T_max 0.9073
_exptl_absorpt_correction_T_min 0.8263
_exptl_absorpt_correction_type 'psi scan (North et al., 1968)'
_exptl_crystal_colour 'light yellow'
_exptl_crystal_density_diffrn 1.519
_exptl_crystal_density_method 'not measured'
_exptl_crystal_description prism
_exptl_crystal_F_000 1584
_exptl_crystal_size_max 0.48
_exptl_crystal_size_mid 0.36
_exptl_crystal_size_min 0.24
_refine_diff_density_max 0.226
_refine_diff_density_min -0.321
_refine_ls_extinction_method none
_refine_ls_goodness_of_fit_ref 1.021
_refine_ls_hydrogen_treatment mixed
_refine_ls_matrix_type full
_refine_ls_number_parameters 238
_refine_ls_number_reflns 3403
_refine_ls_number_restraints 5
_refine_ls_restrained_S_all 1.112
_refine_ls_R_factor_gt 0.0382
_refine_ls_shift/su_max 0
_refine_ls_structure_factor_coef Fsqd
_refine_ls_weighting_details 'calc w = 1/[\s^2^(Fo^2^)+(0.0454P)^2^+1.0249P] where P = (Fo^2^+2Fc^2^)/3'
_refine_ls_weighting_scheme calc
_refine_ls_wR_factor_ref 0.1064
_reflns_number_gt 2174
_reflns_number_total 3403
_reflns_threshold_expression >2sigma(I)
_cod_data_source_file cv6142.cif
_cod_data_source_block I
_cod_database_code 2201454
_cod_database_fobs_code 2201454

loop_
_symmetry_equiv_pos_as_xyz
'x, y, z'
'-x+1/2, -y, z+1/2'
'x+1/2, -y+1/2, -z'
'-x, y+1/2, -z+1/2'
'-x, -y, -z'
'x-1/2, y, -z-1/2'
'-x-1/2, y-1/2, z'
'x, -y-1/2, z-1/2'

loop_
_atom_site_label
_atom_site_fract_x
_atom_site_fract_y
_atom_site_fract_z
_atom_site_U_iso_or_equiv
_atom_site_adp_type
_atom_site_calc_flag
_atom_site_refinement_flags
_atom_site_occupancy
_atom_site_disorder_assembly
_atom_site_disorder_group
_atom_site_type_symbol
O2 0.4415(3) -0.16610(12) 0.09903(7) 0.0535(5) Uani d D 1 . . O
H1 0.133(4) 0.2013(13) 0.1179(9) 0.056(8) Uiso d D 1 . . H
H21 0.382(4) -0.1131(15) 0.1033(10) 0.068(10) Uiso d D 1 . . H
H22 0.572(3) -0.170(3) 0.0908(15) 0.150(19) Uiso d D 1 . . H
C2 0.2107(3) 0.07292(15) 0.13048(8) 0.0339(5) Uani d . 1 . . C
C4 0.2742(4) 0.00320(17) 0.01776(8) 0.0454(7) Uani d . 1 . . C
H4 0.3125 -0.0544 0.0154 0.054 Uiso calc R 1 . . H
C5 0.2488(4) 0.05422(16) -0.01928(8) 0.0419(6) Uani d . 1 . . C
C6 0.1896(3) 0.14190(15) -0.01880(8) 0.0346(5) Uani d . 1 . . C
C7 0.1546(3) 0.17945(15) 0.02315(8) 0.0338(5) Uani d . 1 . . C
H7 0.1151 0.2369 0.0255 0.041 Uiso calc R 1 . . H
C8 0.1809(3) 0.12803(14) 0.06172(8) 0.0325(5) Uani d . 1 . . C
C9 0.2396(3) 0.04220(16) 0.05994(8) 0.0363(6) Uani d . 1 . . C
C10 0.0377(4) 0.15492(17) -0.09148(9) 0.0479(7) Uani d . 1 . . C
H10A -0.0798 0.1671 -0.0787 0.058 Uiso calc R 1 . . H
H10B 0.0494 0.0922 -0.0951 0.058 Uiso calc R 1 . . H
C11 0.0566(4) 0.19969(18) -0.13705(9) 0.0532(7) Uani d . 1 . . C
H11A 0.1737 0.1864 -0.1497 0.064 Uiso calc R 1 . . H
H11B -0.0338 0.1772 -0.1576 0.064 Uiso calc R 1 . . H
C12 0.1692(4) 0.32403(17) -0.10326(9) 0.0504(7) Uani d . 1 . . C
H12A 0.1539 0.3867 -0.1002 0.061 Uiso calc R 1 . . H
H12B 0.2872 0.3135 -0.1161 0.061 Uiso calc R 1 . . H
C13 0.1595(4) 0.28246(16) -0.05668(8) 0.0410(6) Uani d . 1 . . C
H13A 0.2541 0.3057 -0.0376 0.049 Uiso calc R 1 . . H
H13B 0.045 0.296 -0.0427 0.049 Uiso calc R 1 . . H
C14 0.2112(3) 0.06133(16) 0.18017(8) 0.0356(6) Uani d . 1 . . C
C15 0.1623(4) 0.12234(16) 0.21325(8) 0.0387(6) Uani d . 1 . . C
C16 0.1670(4) 0.10329(16) 0.25924(8) 0.0430(6) Uani d . 1 . . C
H16 0.134 0.1451 0.2806 0.052 Uiso calc R 1 . . H
C17 0.2212(4) 0.02148(17) 0.27270(8) 0.0449(7) Uani d . 1 . . C
C18 0.2695(4) -0.04135(17) 0.24157(9) 0.0497(7) Uani d . 1 . . C
H18 0.3052 -0.0966 0.251 0.06 Uiso calc R 1 . . H
C19 0.2638(4) -0.02068(16) 0.19617(9) 0.0443(6) Uani d . 1 . . C
H19 0.2964 -0.0632 0.1752 0.053 Uiso calc R 1 . . H
Cl1 0.08997(13) 0.22705(4) 0.19919(2) 0.0626(3) Uani d . 1 . . Cl
Cl2 0.22726(12) -0.00354(5) 0.32997(2) 0.0651(3) Uani d . 1 . . Cl
F1 0.2899(3) 0.01926(10) -0.06064(5) 0.0644(5) Uani d . 1 . . F
N1 0.1615(3) 0.14605(13) 0.10721(7) 0.0351(5) Uani d D 1 . . N
N2 0.1796(3) 0.18785(12) -0.06074(6) 0.0341(5) Uani d . 1 . . N
N3 0.2587(3) 0.00853(12) 0.10326(7) 0.0389(5) Uani d . 1 . . N
O1 0.0371(3) 0.29124(12) -0.13328(6) 0.0526(5) Uani d . 1 . . O

loop_
_atom_site_aniso_label
_atom_site_aniso_U_11
_atom_site_aniso_U_22
_atom_site_aniso_U_33
_atom_site_aniso_U_12
_atom_site_aniso_U_13
_atom_site_aniso_U_23
O2 0.0563(14) 0.0337(10) 0.0704(13) -0.0020(10) 0.0069(11) -0.0007(9)
C2 0.0351(14) 0.0306(12) 0.0359(13) -0.0041(11) 0.0000(10) -0.0030(10)
C4 0.0626(19) 0.0325(13) 0.0410(14) 0.0075(13) 0.0058(13) -0.0048(11)
C5 0.0594(17) 0.0363(13) 0.0300(12) 0.0041(12) 0.0067(12) -0.0073(10)
C6 0.0352(14) 0.0330(12) 0.0357(12) -0.0021(11) 0.0020(11) 0.0005(10)
C7 0.0363(14) 0.0294(12) 0.0359(12) 0.0021(11) 0.0015(11) -0.0027(10)
C8 0.0327(13) 0.0299(12) 0.0350(12) -0.0022(10) 0.0013(10) -0.0044(10)
C9 0.0423(14) 0.0321(12) 0.0344(12) -0.0014(11) 0.0021(11) -0.0017(10)
C10 0.0517(17) 0.0462(15) 0.0458(15) -0.0092(14) -0.0077(13) -0.0026(12)
C11 0.068(2) 0.0495(16) 0.0417(15) -0.0008(15) -0.0164(15) -0.0018(12)
C12 0.072(2) 0.0354(14) 0.0442(15) 0.0002(14) -0.0039(14) 0.0020(12)
C13 0.0496(16) 0.0326(12) 0.0409(14) 0.0045(12) -0.0028(12) -0.0045(11)
C14 0.0376(15) 0.0333(13) 0.0360(13) -0.0047(11) -0.0001(11) -0.0012(10)
C15 0.0455(15) 0.0320(13) 0.0386(14) 0.0008(12) 0.0000(12) -0.0002(10)
C16 0.0531(17) 0.0391(13) 0.0369(15) 0.0019(12) 0.0018(13) -0.0053(11)
C17 0.0539(18) 0.0473(16) 0.0337(14) 0.0013(13) 0.0002(12) 0.0019(11)
C18 0.071(2) 0.0391(14) 0.0393(15) 0.0096(14) -0.0006(14) 0.0016(11)
C19 0.0597(18) 0.0343(13) 0.0389(14) 0.0044(13) 0.0030(13) -0.0052(11)
Cl1 0.1075(7) 0.0377(4) 0.0426(4) 0.0179(4) 0.0048(4) -0.0013(3)
Cl2 0.1003(7) 0.0616(5) 0.0335(3) 0.0178(5) -0.0003(4) 0.0039(3)
F1 0.1121(16) 0.0465(10) 0.0345(8) 0.0205(9) 0.0113(9) -0.0066(7)
N1 0.0418(12) 0.0311(11) 0.0324(11) 0.0014(10) 0.0018(9) -0.0032(9)
N2 0.0378(12) 0.0305(10) 0.0339(10) -0.0014(9) -0.0006(9) -0.0019(8)
N3 0.0485(13) 0.0323(11) 0.0360(11) -0.0002(10) 0.0022(10) -0.0010(9)
O1 0.0608(13) 0.0492(11) 0.0479(11) 0.0115(10) -0.0109(10) 0.0004(8)

loop_
_atom_type_symbol
_atom_type_description
_atom_type_scat_dispersion_real
_atom_type_scat_dispersion_imag
_atom_type_scat_source
C C 0.0033 0.0016 'International Tables Vol C Tables 4.2.6.8 and 6.1.1.4'
H H 0 0 'International Tables Vol C Tables 4.2.6.8 and 6.1.1.4'
Cl Cl 0.1484 0.1585 'International Tables Vol C Tables 4.2.6.8 and 6.1.1.4'
F F 0.0171 0.0103 'International Tables Vol C Tables 4.2.6.8 and 6.1.1.4'
N N 0.0061 0.0033 'International Tables Vol C Tables 4.2.6.8 and 6.1.1.4'
O O 0.0106 0.006 'International Tables Vol C Tables 4.2.6.8 and 6.1.1.4'

loop_
_geom_angle_atom_site_label_1
_geom_angle_atom_site_label_2
_geom_angle_atom_site_label_3
_geom_angle
_geom_angle_publ_flag
H21 O2 H22 123(3) ?
N3 C2 N1 112.3(2) yes
N3 C2 C14 120.9(2) yes
N1 C2 C14 126.8(2) yes
C5 C4 C9 116.3(2) ?
C5 C4 H4 121.9 ?
C9 C4 H4 121.9 ?
C4 C5 F1 117.5(2) yes
C4 C5 C6 125.6(2) ?
F1 C5 C6 116.8(2) ?
C7 C6 C5 117.4(2) ?
C7 C6 N2 124.0(2) ?
C5 C6 N2 118.5(2) yes
C6 C7 C8 117.8(2) ?
C6 C7 H7 121.1 ?
C8 C7 H7 121.1 ?
N1 C8 C9 105.1(2) yes
N1 C8 C7 131.7(2) ?
C9 C8 C7 123.2(2) ?
N3 C9 C8 110.5(2) yes
N3 C9 C4 129.8(2) ?
C8 C9 C4 119.7(2) ?
N2 C10 C11 108.8(2) yes
N2 C10 H10A 109.9 ?
C11 C10 H10A 109.9 ?
N2 C10 H10B 109.9 ?
C11 C10 H10B 109.9 ?
H10A C10 H10B 108.3 ?
O1 C11 C10 111.7(2) yes
O1 C11 H11A 109.3 ?
C10 C11 H11A 109.3 ?
O1 C11 H11B 109.3 ?
C10 C11 H11B 109.3 ?
H11A C11 H11B 107.9 ?
O1 C12 C13 112.6(2) yes
O1 C12 H12A 109.1 ?
C13 C12 H12A 109.1 ?
O1 C12 H12B 109.1 ?
C13 C12 H12B 109.1 ?
H12A C12 H12B 107.8 ?
N2 C13 C12 109.7(2) yes
N2 C13 H13A 109.7 ?
C12 C13 H13A 109.7 ?
N2 C13 H13B 109.7 ?
C12 C13 H13B 109.7 ?
H13A C13 H13B 108.2 ?
C19 C14 C15 115.9(2) ?
C19 C14 C2 116.4(2) yes
C15 C14 C2 127.7(2) ?
C16 C15 C14 122.3(2) ?
C16 C15 Cl1 115.72(19) ?
C14 C15 Cl1 121.95(19) yes
C17 C16 C15 118.8(2) ?
C17 C16 H16 120.6 ?
C15 C16 H16 120.6 ?
C16 C17 C18 121.4(2) ?
C16 C17 Cl2 119.4(2) yes
C18 C17 Cl2 119.2(2) ?
C19 C18 C17 118.7(2) ?
C19 C18 H18 120.7 ?
C17 C18 H18 120.7 ?
C18 C19 C14 122.9(2) ?
C18 C19 H19 118.5 ?
C14 C19 H19 118.5 ?
C2 N1 C8 107.31(19) yes
C2 N1 H1 129.8(17) ?
C8 N1 H1 122.4(17) ?
C6 N2 C13 115.07(18) ?
C6 N2 C10 113.62(19) ?
C13 N2 C10 108.3(2) yes
C2 N3 C9 104.77(19) yes
C11 O1 C12 109.3(2) yes

loop_
_geom_bond_atom_site_label_1
_geom_bond_atom_site_label_2
_geom_bond_site_symmetry_2
_geom_bond_distance
_geom_bond_publ_flag
O2 H21 . 0.935(18) ?
O2 H22 . 1.004(18) ?
C2 N3 . 1.321(3) yes
C2 N1 . 1.363(3) yes
C2 C14 . 1.476(3) yes
C4 C5 . 1.356(4) ?
C4 C9 . 1.404(3) ?
C4 H4 . 0.93 ?
C5 F1 . 1.367(3) yes
C5 C6 . 1.413(3) ?
C6 C7 . 1.389(3) ?
C6 N2 . 1.425(3) yes
C7 C8 . 1.397(3) ?
C7 H7 . 0.93 ?
C8 N1 . 1.377(3) ?
C8 C9 . 1.386(3) ?
C9 N3 . 1.385(3) ?
C10 N2 . 1.481(3) ?
C10 C11 . 1.515(4) ?
C10 H10A . 0.97 ?
C10 H10B . 0.97 ?
C11 O1 . 1.413(3) ?
C11 H11A . 0.97 ?
C11 H11B . 0.97 ?
C12 O1 . 1.415(3) ?
C12 C13 . 1.516(3) ?
C12 H12A . 0.97 ?
C12 H12B . 0.97 ?
C13 N2 . 1.461(3) ?
C13 H13A . 0.97 ?
C13 H13B . 0.97 ?
C14 C19 . 1.397(4) ?
C14 C15 . 1.399(3) ?
C15 C16 . 1.387(3) ?
C15 Cl1 . 1.741(3) yes
C16 C17 . 1.375(4) ?
C16 H16 . 0.93 ?
C17 C18 . 1.377(4) ?
C17 Cl2 . 1.732(2) yes
C18 C19 . 1.376(4) ?
C18 H18 . 0.93 ?
C19 H19 . 0.93 ?
N1 H1 . 0.927(18) ?

loop_
_geom_hbond_atom_site_label_D
_geom_hbond_atom_site_label_H
_geom_hbond_atom_site_label_A
_geom_hbond_site_symmetry_A
_geom_hbond_distance_DH
_geom_hbond_distance_HA
_geom_hbond_distance_DA
_geom_hbond_angle_DHA
N1 H1 Cl1 . 0.93(2) 2.45(3) 3.029(2) 120.5(19)
C19 H19 N3 . 0.9300 2.4050 2.776(3) 103.68
C10 H10B F1 . 0.9700 2.3427 2.944(3) 119.49
N1 H1 O2 7_665 0.93(2) 2.18(2) 2.986(3) 145(2)
O2 H21 N3 . 0.93(2) 2.07(2) 3.002(3) 172(3)
O2 H22 N2 5_655 1.00(2) 2.07(3) 3.057(3) 168(4)
C12 H12A F1 7_665 0.9700 2.3790 3.257(3) 150.22
C12 H12A Cl2 8_565 0.9700 2.7808 3.408(3) 123.05

loop_
_geom_torsion_atom_site_label_1
_geom_torsion_atom_site_label_2
_geom_torsion_atom_site_label_3
_geom_torsion_atom_site_label_4
_geom_torsion
C9 C4 C5 F1 176.9(2)
C9 C4 C5 C6 -0.6(4)
C4 C5 C6 C7 0.1(4)
F1 C5 C6 C7 -177.3(2)
C4 C5 C6 N2 176.5(3)
F1 C5 C6 N2 -1.0(4)
C5 C6 C7 C8 0.2(4)
N2 C6 C7 C8 -176.0(2)
C6 C7 C8 N1 178.8(2)
C6 C7 C8 C9 0.0(4)
N1 C8 C9 N3 -0.9(3)
C7 C8 C9 N3 178.1(2)
N1 C8 C9 C4 -179.5(2)
C7 C8 C9 C4 -0.5(4)
C5 C4 C9 N3 -177.6(3)
C5 C4 C9 C8 0.7(4)
N2 C10 C11 O1 -60.6(3)
O1 C12 C13 N2 57.9(3)
N3 C2 C14 C19 -0.3(4)
N1 C2 C14 C19 178.6(2)
N3 C2 C14 C15 -179.2(2)
N1 C2 C14 C15 -0.2(4)
C19 C14 C15 C16 0.6(4)
C2 C14 C15 C16 179.4(3)
C19 C14 C15 Cl1 -179.0(2)
C2 C14 C15 Cl1 -0.1(4)
C14 C15 C16 C17 -0.1(4)
Cl1 C15 C16 C17 179.4(2)
C15 C16 C17 C18 -0.4(4)
C15 C16 C17 Cl2 -179.8(2)
C16 C17 C18 C19 0.4(4)
Cl2 C17 C18 C19 179.9(2)
C17 C18 C19 C14 0.0(4)
C15 C14 C19 C18 -0.5(4)
C2 C14 C19 C18 -179.5(2)
N3 C2 N1 C8 -0.7(3)
C14 C2 N1 C8 -179.7(2)
C9 C8 N1 C2 1.0(3)
C7 C8 N1 C2 -178.0(3)
C7 C6 N2 C13 10.1(3)
C5 C6 N2 C13 -166.0(2)
C7 C6 N2 C10 -115.6(3)
C5 C6 N2 C10 68.3(3)
C12 C13 N2 C6 174.4(2)
C12 C13 N2 C10 -57.2(3)
C11 C10 N2 C6 -172.2(2)
C11 C10 N2 C13 58.6(3)
N1 C2 N3 C9 0.1(3)
C14 C2 N3 C9 179.2(2)
C8 C9 N3 C2 0.5(3)
C4 C9 N3 C2 178.9(3)
C10 C11 O1 C12 59.0(3)
C13 C12 O1 C11 -57.6(3)

loop_
_cod_related_entry_id
_cod_related_entry_database
_cod_related_entry_code
1 ChemSpider 21132159
